data_7222636
loop_
_publ_author_name
'Muehle, C.'
'Karpov, A.'
'Nuss, J.'
'Jansen, M.'

_publ_section_title
;
 Kristallzucht und Strukturaufklaerung von K2 (Pt (C N)4 Cl2), K2 (Pt (C
 N)4 Br2), K2 (Pt (C N)4 I2) und K2 (Pt (C N)4 Cl2).2 H2 O
;
_journal_name_full
;
Zeitschrift fuer Naturforschung, Teil B. Anorganische Chemie, Organische 
Chemie (42,1987-)
;
_journal_page_first 567
_journal_page_last 572
_journal_volume 59
_journal_year 2004
_chemical_formula_sum 'C4 Br2 K2 N4 Pt'
_chemical_name_systematic 'K2 (Pt (C N)4 Br2)'
_space_group_IT_number 14
_symmetry_space_group_name_Hall '-P 2ybc'
_symmetry_space_group_name_H-M 'P 1 21/c 1'
_cell_angle_alpha 90
_cell_angle_beta 106.851
_cell_angle_gamma 90
_cell_formula_units_Z 2
_cell_length_a 7.1601
_cell_length_b 8.9912
_cell_length_c 8.6788
_cell_volume 534.732
_citation_journal_id_ASTM ZNBSEN
_cod_data_source_file Muehle_ZNBSEN_2004_1390.cif
_cod_data_source_block C4Br2K2N4Pt1
_cod_original_cell_volume 534.7323
_cod_original_formula_sum 'C4 Br2 K2 N4 Pt1'
_cod_database_code 7222636

loop_
_symmetry_equiv_pos_as_xyz
x,y,z
-x,y+1/2,-z+1/2
-x,-y,-z
x,-y-1/2,z-1/2

loop_
_atom_site_label
_atom_site_type_symbol
_atom_site_fract_x
_atom_site_fract_y
_atom_site_fract_z
_atom_site_occupancy
_atom_site_U_iso_or_equiv
C2 C+2 0.196 0.9528 0.2111 1 0.0
Pt1 Pt+4 0 0 0 1 0.0
N2 N-3 0.3154 0.9277 0.3284 1 0.0
K1 K+1 0.49862 0.77715 0.62206 1 0.0
Br1 Br-1 0.10065 0.26508 0.03274 1 0.0
C1 C+2 0.7945 0.0378 0.1119 1 0.0
N1 N-3 0.6721 0.0591 0.1687 1 0.0
